data_2011123
loop_
_publ_author_name
'Zych, Tomasz'
'Turowska-Tyrk, Ilona'
'Lis, Tadeusz'

_publ_section_title
;
 Lithium phosphoenolpyruvate monohydrate at 85K
;
_journal_issue 7
_journal_name_full 'Acta Crystallographica Section C'
_journal_page_first 818
_journal_page_last 819
_journal_paper_doi 10.1107/S010827010000620X
_journal_volume 56
_journal_year 2000
_chemical_formula_iupac 'Li(C3 H4 O6 P) , H2 O'
_chemical_formula_moiety 'Li + , C3 H4 O6 P - , H2 O'
_chemical_formula_sum 'C3 H6 Li O7 P'
_chemical_formula_weight 191.99
_chemical_name_systematic
;
Lithium phosphoenolpyruvate monohydrate
;
_space_group_IT_number 2
_symmetry_cell_setting triclinic
_symmetry_space_group_name_Hall '-P 1'
_symmetry_space_group_name_H-M 'P -1'
_audit_creation_method SHELXL
_cell_angle_alpha 94.590(10)
_cell_angle_beta 90.360(10)
_cell_angle_gamma 94.910(10)
_cell_formula_units_Z 2
_cell_length_a 5.2281(7)
_cell_length_b 5.5511(7)
_cell_length_c 12.0090(10)
_cell_measurement_reflns_used 53
_cell_measurement_temperature 85(2)
_cell_measurement_theta_max 17
_cell_measurement_theta_min 7.5
_cell_volume 346.10(7)
_computing_cell_refinement 'KUMA KM4 software'
_computing_data_collection 'KUMA KM4 software (Kuma Diffraction, 1989)'
_computing_data_reduction 'KUMA KM4 software'
_computing_molecular_graphics 'ORTEP-3 (Johnson et al., 1997)'
_computing_publication_material SHELXL93
_computing_structure_refinement 'SHELXL93 (Sheldrick, 1993)'
_computing_structure_solution 'SHELXS86 (Sheldrick, 1990)'
_diffrn_ambient_temperature 85(2)
_diffrn_measurement_device 'Kuma KM4 diffractometer'
_diffrn_measurement_method '\w/2\q scans'
_diffrn_radiation_monochromator graphite
_diffrn_radiation_source 'fine-focus sealed tube'
_diffrn_radiation_type MoK\a
_diffrn_radiation_wavelength .71073
_diffrn_reflns_av_R_equivalents .0167
_diffrn_reflns_av_sigmaI/netI .0209
_diffrn_reflns_limit_h_max 0
_diffrn_reflns_limit_h_min -12
_diffrn_reflns_limit_k_max 12
_diffrn_reflns_limit_k_min -12
_diffrn_reflns_limit_l_max 27
_diffrn_reflns_limit_l_min -27
_diffrn_reflns_number 8521
_diffrn_reflns_theta_max 55.16
_diffrn_reflns_theta_min 1.70
_diffrn_standards_decay_% -6.2
_diffrn_standards_interval_count 100
_diffrn_standards_number 3
_exptl_absorpt_coefficient_mu .392
_exptl_absorpt_correction_type none
_exptl_crystal_colour Colourless
_exptl_crystal_density_diffrn 1.842
_exptl_crystal_density_method 'not measured'
_exptl_crystal_description Ball
_exptl_crystal_F_000 196
_exptl_crystal_size_max .55
_exptl_crystal_size_mid .55
_exptl_crystal_size_min .55
_refine_diff_density_max .72
_refine_diff_density_min -.78
_refine_ls_extinction_method none
_refine_ls_goodness_of_fit_all 1.16
_refine_ls_goodness_of_fit_ref 1.20
_refine_ls_hydrogen_treatment refall
_refine_ls_matrix_type full
_refine_ls_number_parameters 133
_refine_ls_number_reflns 8272
_refine_ls_number_restraints 0
_refine_ls_restrained_S_all 1.16
_refine_ls_restrained_S_obs 1.20
_refine_ls_R_factor_all .039
_refine_ls_R_factor_gt .026
_refine_ls_shift/esd_mean .002
_refine_ls_shift/su_max .058
_refine_ls_structure_factor_coef Fsqd
_refine_ls_weighting_details 'w = 1/[\s^2^(Fo^2^)+(0.0444P)^2^+0.0319P] where P=(Fo^2^+2Fc^2^)/3'
_refine_ls_weighting_scheme calc
_refine_ls_wR_factor_all .085
_refine_ls_wR_factor_ref .079
_reflns_number_gt 6788
_reflns_number_total 8272
_reflns_threshold_expression I>2\s(I)
_cod_data_source_file gd1096.cif
_cod_data_source_block I
_cod_depositor_comments
;
The following automatic conversions were performed:
'_symmetry_cell_setting' value 'Triclinic' changed to 'triclinic'
according to '/home/saulius/struct/CIF-dictionaries/cif_core.dic'
dictionary named 'cif_core.dic' version 2.4.1 from 2010-06-29.

Automatic conversion script
Id: cif_fix_enum 1527 2010-12-29 10:47:43Z saulius 

The following automatic conversions were performed:

'_symmetry_cell_setting' value 'Triclinic' changed to 'triclinic'
according to /home/saulius/struct/CIF-dictionaries/cif_core.dic
dictionary named 'cif_core.dic' version 2.4.1 from 2010-06-29.

Automatic conversion script
Id: cif_fix_values 1715 2011-07-08 13:25:40Z adriana 

The following automatic conversions were performed:

'_refine_ls_weighting_scheme' value 'calc w =
1/[\s^2^(Fo^2^)+(0.0444P)^2^+0.0319P] where P=(Fo^2^+2Fc^2^)/3' was
changed to 'calc'. New tag '_refine_ls_weighting_details' was
created. The value of the new tag was set to 'w =
1/[\s^2^(Fo^2^)+(0.0444P)^2^+0.0319P] where P=(Fo^2^+2Fc^2^)/3'.

Automatic conversion script
Id: cif_fix_values 3143 2015-03-26 13:38:13Z robertas 
;
_cod_database_code 2011123

loop_
_symmetry_equiv_pos_as_xyz
'x, y, z'
'-x, -y, -z'

loop_
_atom_site_aniso_label
_atom_site_aniso_U_11
_atom_site_aniso_U_22
_atom_site_aniso_U_33
_atom_site_aniso_U_12
_atom_site_aniso_U_13
_atom_site_aniso_U_23
P .00468(3) .00414(3) .00612(3) .00045(2) .00028(2) .00049(2)
O1 .00663(7) .00742(8) .01310(10) -.00066(6) .00330(6) .00044(7)
O2 .00724(7) .00550(7) .01018(9) .00080(5) -.00020(6) .00251(6)
O3 .00897(8) .00599(7) .00843(8) .00222(6) .00200(6) .00008(6)
O4 .01030(8) .00637(8) .00863(8) .00064(6) -.00337(6) .00066(6)
O5 .01230(10) .01067(10) .01303(11) -.00040(7) -.00575(8) .00398(8)
O6 .01375(10) .00764(9) .01534(12) -.00003(7) -.00649(9) .00028(8)
C1 .00834(10) .00838(10) .00807(10) .00072(7) -.00155(7) .00088(8)
C2 .00757(9) .00734(10) .00722(10) .00066(7) -.00067(7) .00099(7)
C3 .01076(11) .00834(11) .01137(12) -.00053(8) -.00127(9) .00283(9)
Li .0104(3) .0083(3) .0119(3) .0010(2) .0015(2) .0020(3)
O7 .00761(8) .00793(8) .01215(10) .00135(6) .00098(7) .00188(7)

loop_
_atom_site_label
_atom_site_fract_x
_atom_site_fract_y
_atom_site_fract_z
_atom_site_U_iso_or_equiv
_atom_site_thermal_displace_type
_atom_site_calc_flag
_atom_site_refinement_flags
_atom_site_occupancy
_atom_site_disorder_group
_atom_site_type_symbol
P .24334(2) .66206(2) .349743(8) .00497(2) Uani d . 1 . P
O1 .51576(5) .74931(5) .30744(3) .00913(4) Uani d . 1 . O
O2 .25895(5) .42462(5) .39807(2) .00753(3) Uani d . 1 . O
O3 .12663(5) .85963(5) .41805(2) .00772(3) Uani d . 1 . O
O4 .07495(6) .58987(5) .23644(2) .00845(4) Uani d . 1 . O
O5 -.34631(7) .79466(6) .04209(3) .01194(5) Uani d . 1 . O
O6 -.30060(7) .42337(6) .09748(3) .01236(5) Uani d . 1 . O
C1 -.23540(7) .64183(7) .09994(3) .00826(4) Uani d . 1 . C
C2 -.01437(7) .75436(6) .17003(3) .00736(4) Uani d . 1 . C
C3 .07985(8) .98338(7) .16304(3) .01013(5) Uani d . 1 . C
Li -.0030(2) .8215(2) .56774(9) .01014(13) Uani d . 1 . Li
O7 .31092(6) .78625(6) .66211(3) .00913(4) Uani d . 1 . O
H1 .565(3) .905(3) .3247(16) .043(5) Uiso d . 1 . H
H3 .223(3) 1.048(2) .2035(11) .019(3) Uiso d . 1 . H
H31 -.003(3) 1.081(2) .1107(11) .018(3) Uiso d . 1 . H
H5 -.459(3) .720(3) -.0028(12) .022(3) Uiso d . 1 . H
H7 .272(3) .727(3) .7206(12) .023(3) Uiso d . 1 . H
H71 .442(3) .714(3) .6368(12) .023(3) Uiso d . 1 . H

loop_
_atom_type_symbol
_atom_type_description
_atom_type_scat_dispersion_real
_atom_type_scat_dispersion_imag
_atom_type_scat_source
C C .0033 .0016 'International Tables Vol C Tables 4.2.6.8 and 6.1.1.4'
H H .0000 .0000 'International Tables Vol C Tables 4.2.6.8 and 6.1.1.4'
Li Li -.0003 .0001 'International Tables Vol C Tables 4.2.6.8 and 6.1.1.4'
O O .0106 .0060 'International Tables Vol C Tables 4.2.6.8 and 6.1.1.4'
P P .1023 .0942 'International Tables Vol C Tables 4.2.6.8 and 6.1.1.4'

loop_
_geom_angle_atom_site_label_1
_geom_angle_atom_site_label_2
_geom_angle_atom_site_label_3
_geom_angle
_geom_angle_publ_flag
O1 P O2 108.51(2) yes
O1 P O3 111.59(2) yes
O1 P O4 104.28(2) yes
O2 P O3 118.43(2) yes
O2 P O4 103.19(2) yes
O3 P O4 109.63(2) yes
P O4 C2 124.28(3) yes
O4 C2 C1 110.68(3) yes
O4 C2 C3 127.08(3) yes
C3 C2 C1 122.22(3) yes
C2 C1 O5 114.00(3) yes
C2 C1 O6 121.40(3) yes
O5 C1 O6 124.59(4) yes
P O1 H1 115.1(12) no
C2 C3 H3 121.6(8) no
C2 C3 H31 118.4(8) no
H3 C3 H31 120.0(11) no
C1 O5 H5 110.7(9) no
H7 O7 H71 106.1(14) no

loop_
_geom_bond_atom_site_label_1
_geom_bond_atom_site_label_2
_geom_bond_site_symmetry_1
_geom_bond_site_symmetry_2
_geom_bond_distance
_geom_bond_publ_flag
P O1 . . 1.5657(4) yes
P O2 . . 1.4903(3) yes
P O3 . . 1.4916(3) yes
P O4 . . 1.6200(3) yes
O4 C2 . . 1.3685(5) yes
C2 C1 . . 1.4880(5) yes
C2 C3 . . 1.3327(5) yes
C1 O5 . . 1.3085(5) yes
C1 O6 . . 1.2292(5) yes
O1 H1 . . .89(2) no
C3 H3 . . .919(13) no
C3 H31 . . .983(13) no
O5 H5 . . .852(14) no
O7 H7 . . .818(14) no
O7 H71 . . .868(14) no

loop_
_geom_hbond_atom_site_label_D
_geom_hbond_atom_site_label_H
_geom_hbond_atom_site_label_A
_geom_hbond_site_symmetry_A
_geom_hbond_distance_DH
_geom_hbond_distance_HA
_geom_hbond_distance_DA
_geom_hbond_angle_DHA
O5 H5 O6 2_465 .850(10) 1.780(10) 2.6340(10) 177.0(10)
O1 H1 O7 2_676 .89(2) 1.78(2) 2.6550(10) 171.0(10)
O7 H71 O2 2_666 .870(10) 1.840(10) 2.6990(10) 172.0(10)

loop_
_geom_torsion_atom_site_label_1
_geom_torsion_atom_site_label_2
_geom_torsion_atom_site_label_3
_geom_torsion_atom_site_label_4
_geom_torsion
_geom_torsion_publ_flag
O1 P O4 C2 -74.39(3) yes
O2 P O4 C2 172.28(3) yes
O3 P O4 C2 45.21(4) yes
P O4 C2 C1 -158.78(3) yes
P O4 C2 C3 23.04(6) yes
O4 C2 C1 O5 173.81(3) yes
O4 C2 C1 O6 -7.11(5) yes
C3 C2 C1 O5 -7.91(6) yes
C3 C2 C1 O6 171.17(4) yes
